data_4134374
loop_
_publ_author_name
'Ma, Ni'
'Li, Yan-Yan'
'Chen, Ling'
'Wu, Li-Ming'

_publ_section_title
;
 \a-CsCu<sub>5</sub>Se<sub>3</sub>: Discovery of a Low-Cost Bulk Selenide
 with High Thermoelectric Performance.
;
_journal_issue 11
_journal_name_full 'Journal of the American Chemical Society'
_journal_page_first 5293
_journal_page_last 5303
_journal_paper_doi 10.1021/jacs.0c00062
_journal_volume 142
_journal_year 2020
_chemical_formula_sum 'Cs Cu5 Se3'
_chemical_formula_weight 687.49
_space_group_crystal_system tetragonal
_space_group_IT_number 136
_space_group_name_Hall '-P 4n 2n'
_space_group_name_H-M_alt 'P 42/m n m'
_audit_creation_method SHELXL-2014/7
_cell_angle_alpha 90
_cell_angle_beta 90
_cell_angle_gamma 90
_cell_formula_units_Z 4
_cell_length_a 13.2026(12)
_cell_length_b 13.2026(12)
_cell_length_c 4.0499(3)
_cell_measurement_reflns_used 2152
_cell_measurement_temperature 100(2)
_cell_measurement_theta_max 29.35
_cell_measurement_theta_min 3.09
_cell_volume 705.93(10)
_computing_structure_refinement 'SHELXL-2014/7 (Sheldrick, 2014)'
_diffrn_ambient_temperature 100(2)
_diffrn_measured_fraction_theta_full 0.995
_diffrn_measured_fraction_theta_max 0.926
_diffrn_measurement_device_type 'Bruker APEX-II CCD'
_diffrn_radiation_type MoK\a
_diffrn_radiation_wavelength 0.71073
_diffrn_reflns_av_R_equivalents 0.0768
_diffrn_reflns_av_unetI/netI 0.0509
_diffrn_reflns_Laue_measured_fraction_full 0.995
_diffrn_reflns_Laue_measured_fraction_max 0.926
_diffrn_reflns_limit_h_max 16
_diffrn_reflns_limit_h_min -16
_diffrn_reflns_limit_k_max 18
_diffrn_reflns_limit_k_min -18
_diffrn_reflns_limit_l_max 5
_diffrn_reflns_limit_l_min -5
_diffrn_reflns_number 4612
_diffrn_reflns_point_group_measured_fraction_full 0.995
_diffrn_reflns_point_group_measured_fraction_max 0.926
_diffrn_reflns_theta_full 25.242
_diffrn_reflns_theta_max 29.595
_diffrn_reflns_theta_min 3.086
_exptl_absorpt_coefficient_mu 35.250
_exptl_absorpt_correction_T_max 0.854
_exptl_absorpt_correction_T_min 0.623
_exptl_absorpt_correction_type multi-scan
_exptl_crystal_colour black
_exptl_crystal_density_diffrn 6.469
_exptl_crystal_description prism
_exptl_crystal_F_000 1208
_exptl_crystal_size_max 1.0
_exptl_crystal_size_mid 0.8
_exptl_crystal_size_min 0.6
_exptl_transmission_factor_max 0.844
_exptl_transmission_factor_min 0.613
_refine_diff_density_max 2.215
_refine_diff_density_min -2.909
_refine_diff_density_rms 0.551
_refine_ls_extinction_method none
_refine_ls_goodness_of_fit_ref 1.124
_refine_ls_hydrogen_treatment undef
_refine_ls_matrix_type full
_refine_ls_number_parameters 31
_refine_ls_number_reflns 551
_refine_ls_number_restraints 0
_refine_ls_restrained_S_all 1.124
_refine_ls_R_factor_all 0.0717
_refine_ls_R_factor_gt 0.0518
_refine_ls_shift/su_max 0.000
_refine_ls_shift/su_mean 0.000
_refine_ls_structure_factor_coef Fsqd
_refine_ls_weighting_details 'w=1/[\s^2^(Fo^2^)+(0.0099P)^2^+55.8183P] where P=(Fo^2^+2Fc^2^)/3'
_refine_ls_weighting_scheme calc
_refine_ls_wR_factor_gt 0.0941
_refine_ls_wR_factor_ref 0.1042
_reflns_Friedel_coverage 0.000
_reflns_number_gt 462
_reflns_number_total 551
_reflns_threshold_expression 'I > 2\s(I)'
_cod_data_source_file ja0c00062_si_004.cif
_cod_data_source_block y
_cod_depositor_comments 'Adding full bibliography for 4134372--4134374.cif.'
_cod_original_cell_volume 705.93(14)
_cod_database_code 4134374
_shelx_shelxl_version_number 2014/7
_shelx_space_group_comment
;
The symmetry employed for this shelxl refinement is uniquely defined
by the following loop, which should always be used as a source of
symmetry information in preference to the above space-group names.
They are only intended as comments.
;
_shelx_estimated_absorpt_t_min 0.623
_shelx_estimated_absorpt_t_max 0.854

loop_
_space_group_symop_operation_xyz
'x, y, z'
'-y+1/2, x+1/2, z+1/2'
'-x, -y, z'
'y+1/2, -x+1/2, z+1/2'
'x+1/2, -y+1/2, -z+1/2'
'y, x, -z'
'-x+1/2, y+1/2, -z+1/2'
'-y, -x, -z'
'-x, -y, -z'
'y-1/2, -x-1/2, -z-1/2'
'x, y, -z'
'-y-1/2, x-1/2, -z-1/2'
'-x-1/2, y-1/2, z-1/2'
'-y, -x, z'
'x-1/2, -y-1/2, z-1/2'
'y, x, z'

loop_
_atom_site_label
_atom_site_type_symbol
_atom_site_fract_x
_atom_site_fract_y
_atom_site_fract_z
_atom_site_U_iso_or_equiv
_atom_site_adp_type
_atom_site_occupancy
_atom_site_site_symmetry_order
_atom_site_calc_flag
_atom_site_refinement_flags_posn
_atom_site_refinement_flags_adp
_atom_site_refinement_flags_occupancy
_atom_site_disorder_assembly
_atom_site_disorder_group
Cs1 Cs 0.88917(7) 0.11083(7) 0.0000 0.0042(3) Uani 1 4 d S T P . .
Cu1 Cu 0.57914(15) 0.20824(14) 0.0000 0.0097(5) Uani 1 2 d S T P . .
Cu2 Cu 0.98399(14) 0.39586(14) 0.0000 0.0052(4) Uani 1 2 d S T P . .
Cu3 Cu 1.18493(17) 0.18493(17) 0.0000 0.0180(7) Uani 1 4 d S T P . .
Se1 Se 0.61070(11) -0.16620(11) 0.0000 0.0029(3) Uani 1 2 d S T P . .
Se2 Se 0.61534(11) 0.38466(11) 0.0000 0.0032(4) Uani 1 4 d S T P . .

loop_
_atom_site_aniso_label
_atom_site_aniso_U_11
_atom_site_aniso_U_22
_atom_site_aniso_U_33
_atom_site_aniso_U_23
_atom_site_aniso_U_13
_atom_site_aniso_U_12
Cs1 0.0042(4) 0.0042(4) 0.0042(6) 0.000 0.000 -0.0001(4)
Cu1 0.0124(10) 0.0016(9) 0.0151(11) 0.000 0.000 -0.0006(7)
Cu2 0.0025(9) 0.0053(9) 0.0077(9) 0.000 0.000 0.0009(7)
Cu3 0.0246(11) 0.0246(11) 0.0047(14) 0.000 0.000 -0.0149(13)
Se1 0.0026(7) 0.0024(7) 0.0038(7) 0.000 0.000 -0.0008(5)
Se2 0.0020(6) 0.0020(6) 0.0055(10) 0.000 0.000 0.0002(7)

loop_
_atom_type_symbol
_atom_type_description
_atom_type_scat_dispersion_real
_atom_type_scat_dispersion_imag
_atom_type_scat_source
Cs Cs -0.3680 2.1192 'International Tables Vol C Tables 4.2.6.8 and 6.1.1.4'
Cu Cu 0.3201 1.2651 'International Tables Vol C Tables 4.2.6.8 and 6.1.1.4'
Se Se -0.0929 2.2259 'International Tables Vol C Tables 4.2.6.8 and 6.1.1.4'

loop_
_geom_angle_atom_site_label_1
_geom_angle_atom_site_label_2
_geom_angle_atom_site_label_3
_geom_angle
_geom_angle_site_symmetry_1
_geom_angle_site_symmetry_3
_geom_angle_publ_flag
Se1 Cs1 Se1 108.78(5) 13_766 2_544 ?
Se1 Cs1 Se1 69.05(3) 13_766 13_765 ?
Se1 Cs1 Se1 71.31(5) 2_544 13_765 ?
Se1 Cs1 Se1 71.31(5) 13_766 2_545 ?
Se1 Cs1 Se1 69.05(3) 2_544 2_545 ?
Se1 Cs1 Se1 108.78(5) 13_765 2_545 ?
Se1 Cs1 Se2 179.00(4) 13_766 10_665 ?
Se1 Cs1 Se2 70.61(2) 2_544 10_665 ?
Se1 Cs1 Se2 111.332(19) 13_765 10_665 ?
Se1 Cs1 Se2 107.70(3) 2_545 10_665 ?
Se1 Cs1 Se2 70.61(2) 13_766 2_645 ?
Se1 Cs1 Se2 179.00(4) 2_544 2_645 ?
Se1 Cs1 Se2 107.70(3) 13_765 2_645 ?
Se1 Cs1 Se2 111.332(19) 2_545 2_645 ?
Se2 Cs1 Se2 110.01(4) 10_665 2_645 ?
Se1 Cs1 Se2 111.332(19) 13_766 10_666 ?
Se1 Cs1 Se2 107.70(3) 2_544 10_666 ?
Se1 Cs1 Se2 179.00(4) 13_765 10_666 ?
Se1 Cs1 Se2 70.61(2) 2_545 10_666 ?
Se2 Cs1 Se2 68.27(3) 10_665 10_666 ?
Se2 Cs1 Se2 73.29(5) 2_645 10_666 ?
Se1 Cs1 Se2 107.70(3) 13_766 2_644 ?
Se1 Cs1 Se2 111.332(19) 2_544 2_644 ?
Se1 Cs1 Se2 70.61(2) 13_765 2_644 ?
Se1 Cs1 Se2 179.00(4) 2_545 2_644 ?
Se2 Cs1 Se2 73.29(5) 10_665 2_644 ?
Se2 Cs1 Se2 68.27(3) 2_645 2_644 ?
Se2 Cs1 Se2 110.01(4) 10_666 2_644 ?
Se1 Cs1 Cu2 105.10(4) 13_766 14_665 ?
Se1 Cs1 Cu2 38.56(2) 2_544 14_665 ?
Se1 Cs1 Cu2 105.10(4) 13_765 14_665 ?
Se1 Cs1 Cu2 38.56(2) 2_545 14_665 ?
Se2 Cs1 Cu2 73.92(3) 10_665 14_665 ?
Se2 Cs1 Cu2 142.23(3) 2_645 14_665 ?
Se2 Cs1 Cu2 73.92(3) 10_666 14_665 ?
Se2 Cs1 Cu2 142.23(3) 2_644 14_665 ?
Se1 Cs1 Cu2 38.56(2) 13_766 . ?
Se1 Cs1 Cu2 105.10(4) 2_544 . ?
Se1 Cs1 Cu2 38.56(2) 13_765 . ?
Se1 Cs1 Cu2 105.10(4) 2_545 . ?
Se2 Cs1 Cu2 142.23(3) 10_665 . ?
Se2 Cs1 Cu2 73.93(3) 2_645 . ?
Se2 Cs1 Cu2 142.23(3) 10_666 . ?
Se2 Cs1 Cu2 73.93(3) 2_644 . ?
Cu2 Cs1 Cu2 126.80(6) 14_665 . ?
Se1 Cs1 Cu1 143.26(5) 13_766 10_665 ?
Se1 Cs1 Cu1 39.02(3) 2_544 10_665 ?
Se1 Cs1 Cu1 103.25(3) 13_765 10_665 ?
Se1 Cs1 Cu1 78.18(3) 2_545 10_665 ?
Se2 Cs1 Cu1 35.87(3) 10_665 10_665 ?
Se2 Cs1 Cu1 141.84(5) 2_645 10_665 ?
Se2 Cs1 Cu1 75.88(3) 10_666 10_665 ?
Se2 Cs1 Cu1 102.70(3) 2_644 10_665 ?
Cu2 Cs1 Cu1 40.33(3) 14_665 10_665 ?
Cu2 Cs1 Cu1 141.36(4) . 10_665 ?
Se1 Cs1 Cu1 39.02(3) 13_766 5 ?
Se1 Cs1 Cu1 143.26(5) 2_544 5 ?
Se1 Cs1 Cu1 78.18(3) 13_765 5 ?
Se1 Cs1 Cu1 103.25(3) 2_545 5 ?
Se2 Cs1 Cu1 141.84(5) 10_665 5 ?
Se2 Cs1 Cu1 35.87(3) 2_645 5 ?
Se2 Cs1 Cu1 102.70(3) 10_666 5 ?
Se2 Cs1 Cu1 75.88(3) 2_644 5 ?
Cu2 Cs1 Cu1 141.36(4) 14_665 5 ?
Cu2 Cs1 Cu1 40.34(3) . 5 ?
Cu1 Cs1 Cu1 177.59(7) 10_665 5 ?
Se2 Cu1 Cu2 160.99(11) . 14_665 ?
Se2 Cu1 Se1 114.08(9) . 9_655 ?
Cu2 Cu1 Se1 84.92(8) 14_665 9_655 ?
Se2 Cu1 Se1 112.78(7) . 2_544 ?
Cu2 Cu1 Se1 57.61(5) 14_665 2_544 ?
Se1 Cu1 Se1 108.49(7) 9_655 2_544 ?
Se2 Cu1 Se1 112.78(7) . 2_545 ?
Cu2 Cu1 Se1 57.61(5) 14_665 2_545 ?
Se1 Cu1 Se1 108.49(7) 9_655 2_545 ?
Se1 Cu1 Se1 99.11(8) 2_544 2_545 ?
Se2 Cu1 Cu2 125.54(6) . 5_454 ?
Cu2 Cu1 Cu2 64.11(7) 14_665 5_454 ?
Se1 Cu1 Cu2 56.37(5) 9_655 5_454 ?
Se1 Cu1 Cu2 52.79(5) 2_544 5_454 ?
Se1 Cu1 Cu2 121.04(8) 2_545 5_454 ?
Se2 Cu1 Cu2 125.54(6) . 5_455 ?
Cu2 Cu1 Cu2 64.11(7) 14_665 5_455 ?
Se1 Cu1 Cu2 56.37(5) 9_655 5_455 ?
Se1 Cu1 Cu2 121.04(8) 2_544 5_455 ?
Se1 Cu1 Cu2 52.79(5) 2_545 5_455 ?
Cu2 Cu1 Cu2 94.80(9) 5_454 5_455 ?
Se2 Cu1 Cu3 54.11(6) . 10_676 ?
Cu2 Cu1 Cu3 115.45(8) 14_665 10_676 ?
Se1 Cu1 Cu3 126.05(6) 9_655 10_676 ?
Se1 Cu1 Cu3 124.85(10) 2_544 10_676 ?
Se1 Cu1 Cu3 58.97(6) 2_545 10_676 ?
Cu2 Cu1 Cu3 177.58(9) 5_454 10_676 ?
Cu2 Cu1 Cu3 87.01(3) 5_455 10_676 ?
Se2 Cu1 Cu3 54.11(6) . 10_675 ?
Cu2 Cu1 Cu3 115.45(8) 14_665 10_675 ?
Se1 Cu1 Cu3 126.05(6) 9_655 10_675 ?
Se1 Cu1 Cu3 58.97(6) 2_544 10_675 ?
Se1 Cu1 Cu3 124.85(10) 2_545 10_675 ?
Cu2 Cu1 Cu3 87.01(3) 5_454 10_675 ?
Cu2 Cu1 Cu3 177.58(9) 5_455 10_675 ?
Cu3 Cu1 Cu3 91.14(6) 10_676 10_675 ?
Se2 Cu1 Cs1 62.77(5) . 2_545 ?
Cu2 Cu1 Cs1 132.15(6) 14_665 2_545 ?
Se1 Cu1 Cs1 61.21(5) 9_655 2_545 ?
Se1 Cu1 Cs1 160.44(5) 2_544 2_545 ?
Se1 Cu1 Cs1 100.03(3) 2_545 2_545 ?
Cu2 Cu1 Cs1 112.55(7) 5_454 2_545 ?
Cu2 Cu1 Cs1 68.93(5) 5_455 2_545 ?
Cu3 Cu1 Cs1 69.60(7) 10_676 2_545 ?
Cu3 Cu1 Cs1 111.85(8) 10_675 2_545 ?
Se2 Cu1 Cs1 62.77(5) . 2_544 ?
Cu2 Cu1 Cs1 132.15(6) 14_665 2_544 ?
Se1 Cu1 Cs1 61.21(5) 9_655 2_544 ?
Se1 Cu1 Cs1 100.03(3) 2_544 2_544 ?
Se1 Cu1 Cs1 160.44(5) 2_545 2_544 ?
Cu2 Cu1 Cs1 68.93(5) 5_454 2_544 ?
Cu2 Cu1 Cs1 112.55(7) 5_455 2_544 ?
Cu3 Cu1 Cs1 111.85(8) 10_676 2_544 ?
Cu3 Cu1 Cs1 69.60(7) 10_675 2_544 ?
Cs1 Cu1 Cs1 60.62(3) 2_545 2_544 ?
Se2 Cu1 Cs1 95.85(7) . . ?
Cu2 Cu1 Cs1 65.15(6) 14_665 . ?
Se1 Cu1 Cs1 150.07(7) 9_655 . ?
Se1 Cu1 Cs1 56.14(4) 2_544 . ?
Se1 Cu1 Cs1 56.14(4) 2_545 . ?
Cu2 Cu1 Cs1 106.61(6) 5_454 . ?
Cu2 Cu1 Cs1 106.61(6) 5_455 . ?
Cu3 Cu1 Cs1 71.29(7) 10_676 . ?
Cu3 Cu1 Cs1 71.29(7) 10_675 . ?
Cs1 Cu1 Cs1 140.79(3) 2_545 . ?
Cs1 Cu1 Cs1 140.79(3) 2_544 . ?
Se1 Cu2 Se1 118.99(5) 14_665 13_765 ?
Se1 Cu2 Se1 118.99(5) 14_665 13_766 ?
Se1 Cu2 Se1 107.13(8) 13_765 13_766 ?
Se1 Cu2 Cu1 174.65(11) 14_665 14_665 ?
Se1 Cu2 Cu1 63.22(5) 13_765 14_665 ?
Se1 Cu2 Cu1 63.22(5) 13_766 14_665 ?
Se1 Cu2 Cu1 61.68(6) 14_665 5 ?
Se1 Cu2 Cu1 131.02(9) 13_765 5 ?
Se1 Cu2 Cu1 58.12(5) 13_766 5 ?
Cu1 Cu2 Cu1 121.15(5) 14_665 5 ?
Se1 Cu2 Cu1 61.68(6) 14_665 5_554 ?
Se1 Cu2 Cu1 58.12(5) 13_765 5_554 ?
Se1 Cu2 Cu1 131.02(9) 13_766 5_554 ?
Cu1 Cu2 Cu1 121.15(5) 14_665 5_554 ?
Cu1 Cu2 Cu1 94.80(9) 5 5_554 ?
Se1 Cu2 Cu2 83.32(9) 14_665 9_765 ?
Se1 Cu2 Cu2 113.41(7) 13_765 9_765 ?
Se1 Cu2 Cu2 113.41(7) 13_766 9_765 ?
Cu1 Cu2 Cu2 91.33(10) 14_665 9_765 ?
Cu1 Cu2 Cu2 115.11(7) 5 9_765 ?
Cu1 Cu2 Cu2 115.11(7) 5_554 9_765 ?
Se1 Cu2 Cu2 115.60(5) 14_665 10_676 ?
Se1 Cu2 Cu2 123.73(9) 13_765 10_676 ?
Se1 Cu2 Cu2 53.21(6) 13_766 10_676 ?
Cu1 Cu2 Cu2 61.24(7) 14_665 10_676 ?
Cu1 Cu2 Cu2 86.61(4) 5 10_676 ?
Cu1 Cu2 Cu2 175.48(9) 5_554 10_676 ?
Cu2 Cu2 Cu2 60.48(2) 9_765 10_676 ?
Se1 Cu2 Cu2 115.60(5) 14_665 10_675 ?
Se1 Cu2 Cu2 53.21(6) 13_765 10_675 ?
Se1 Cu2 Cu2 123.73(9) 13_766 10_675 ?
Cu1 Cu2 Cu2 61.24(7) 14_665 10_675 ?
Cu1 Cu2 Cu2 175.48(9) 5 10_675 ?
Cu1 Cu2 Cu2 86.61(4) 5_554 10_675 ?
Cu2 Cu2 Cu2 60.48(2) 9_765 10_675 ?
Cu2 Cu2 Cu2 91.66(8) 10_676 10_675 ?
Se1 Cu2 Cu2 56.86(6) 14_665 2_645 ?
Se1 Cu2 Cu2 172.02(7) 13_765 2_645 ?
Se1 Cu2 Cu2 80.57(4) 13_766 2_645 ?
Cu1 Cu2 Cu2 120.27(5) 14_665 2_645 ?
Cu1 Cu2 Cu2 54.65(6) 5 2_645 ?
Cu1 Cu2 Cu2 118.51(9) 5_554 2_645 ?
Cu2 Cu2 Cu2 60.48(2) 9_765 2_645 ?
Cu2 Cu2 Cu2 59.04(5) 10_676 2_645 ?
Cu2 Cu2 Cu2 120.96(5) 10_675 2_645 ?
Se1 Cu2 Cu2 56.86(6) 14_665 2_644 ?
Se1 Cu2 Cu2 80.57(4) 13_765 2_644 ?
Se1 Cu2 Cu2 172.02(7) 13_766 2_644 ?
Cu1 Cu2 Cu2 120.27(5) 14_665 2_644 ?
Cu1 Cu2 Cu2 118.51(9) 5 2_644 ?
Cu1 Cu2 Cu2 54.65(6) 5_554 2_644 ?
Cu2 Cu2 Cu2 60.48(2) 9_765 2_644 ?
Cu2 Cu2 Cu2 120.96(5) 10_676 2_644 ?
Cu2 Cu2 Cu2 59.04(5) 10_675 2_644 ?
Cu2 Cu2 Cu2 91.66(8) 2_645 2_644 ?
Se1 Cu2 Cs1 106.34(7) 14_665 . ?
Se1 Cu2 Cs1 62.24(5) 13_765 . ?
Se1 Cu2 Cs1 62.24(5) 13_766 . ?
Cu1 Cu2 Cs1 79.01(7) 14_665 . ?
Cu1 Cu2 Cs1 70.73(6) 5 . ?
Cu1 Cu2 Cs1 70.73(6) 5_554 . ?
Cu2 Cu2 Cs1 170.34(10) 9_765 . ?
Cu2 Cu2 Cs1 113.77(6) 10_676 . ?
Cu2 Cu2 Cs1 113.77(6) 10_675 . ?
Cu2 Cu2 Cs1 124.64(6) 2_645 . ?
Cu2 Cu2 Cs1 124.64(6) 2_644 . ?
Se2 Cu3 Se2 114.63(15) 2_644 2_645 ?
Se2 Cu3 Se1 110.21(3) 2_644 14_665 ?
Se2 Cu3 Se1 110.21(3) 2_645 14_665 ?
Se2 Cu3 Se1 110.21(3) 2_644 9_755 ?
Se2 Cu3 Se1 110.21(3) 2_645 9_755 ?
Se1 Cu3 Se1 100.47(12) 14_665 9_755 ?
Se2 Cu3 Cu1 127.08(8) 2_644 5 ?
Se2 Cu3 Cu1 53.19(4) 2_645 5 ?
Se1 Cu3 Cu1 57.30(4) 14_665 5 ?
Se1 Cu3 Cu1 122.41(9) 9_755 5 ?
Se2 Cu3 Cu1 53.19(4) 2_644 2_644 ?
Se2 Cu3 Cu1 127.07(8) 2_645 2_644 ?
Se1 Cu3 Cu1 122.41(9) 14_665 2_644 ?
Se1 Cu3 Cu1 57.30(4) 9_755 2_644 ?
Cu1 Cu3 Cu1 179.61(16) 5 2_644 ?
Se2 Cu3 Cu1 127.07(8) 2_644 2_645 ?
Se2 Cu3 Cu1 53.19(4) 2_645 2_645 ?
Se1 Cu3 Cu1 122.41(9) 14_665 2_645 ?
Se1 Cu3 Cu1 57.30(4) 9_755 2_645 ?
Cu1 Cu3 Cu1 88.86(6) 5 2_645 ?
Cu1 Cu3 Cu1 91.14(6) 2_644 2_645 ?
Se2 Cu3 Cu1 53.19(4) 2_644 5_554 ?
Se2 Cu3 Cu1 127.08(8) 2_645 5_554 ?
Se1 Cu3 Cu1 57.30(4) 14_665 5_554 ?
Se1 Cu3 Cu1 122.41(9) 9_755 5_554 ?
Cu1 Cu3 Cu1 91.14(6) 5 5_554 ?
Cu1 Cu3 Cu1 88.86(6) 2_644 5_554 ?
Cu1 Cu3 Cu1 179.61(16) 2_645 5_554 ?
Se2 Cu3 Cs1 62.40(7) 2_644 . ?
Se2 Cu3 Cs1 62.40(7) 2_645 . ?
Se1 Cu3 Cs1 98.83(4) 14_665 . ?
Se1 Cu3 Cs1 160.70(8) 9_755 . ?
Cu1 Cu3 Cs1 69.09(6) 5 . ?
Cu1 Cu3 Cs1 111.27(8) 2_644 . ?
Cu1 Cu3 Cs1 111.27(8) 2_645 . ?
Cu1 Cu3 Cs1 69.09(6) 5_554 . ?
Se2 Cu3 Cs1 62.40(7) 2_644 9_755 ?
Se2 Cu3 Cs1 62.40(7) 2_645 9_755 ?
Se1 Cu3 Cs1 160.70(8) 14_665 9_755 ?
Se1 Cu3 Cs1 98.83(4) 9_755 9_755 ?
Cu1 Cu3 Cs1 111.27(8) 5 9_755 ?
Cu1 Cu3 Cs1 69.09(6) 2_644 9_755 ?
Cu1 Cu3 Cs1 69.09(6) 2_645 9_755 ?
Cu1 Cu3 Cs1 111.27(8) 5_554 9_755 ?
Cs1 Cu3 Cs1 61.87(5) . 9_755 ?
Se2 Cu3 Cs1 150.66(9) 2_644 2_645 ?
Se2 Cu3 Cs1 94.72(6) 2_645 2_645 ?
Se1 Cu3 Cs1 55.60(5) 14_665 2_645 ?
Se1 Cu3 Cs1 55.60(5) 9_755 2_645 ?
Cu1 Cu3 Cs1 70.25(6) 5 2_645 ?
Cu1 Cu3 Cs1 109.39(8) 2_644 2_645 ?
Cu1 Cu3 Cs1 70.25(6) 2_645 2_645 ?
Cu1 Cu3 Cs1 109.39(8) 5_554 2_645 ?
Cs1 Cu3 Cs1 139.251(17) . 2_645 ?
Cs1 Cu3 Cs1 139.251(17) 9_755 2_645 ?
Se2 Cu3 Cs1 94.72(6) 2_644 2_644 ?
Se2 Cu3 Cs1 150.66(9) 2_645 2_644 ?
Se1 Cu3 Cs1 55.60(5) 14_665 2_644 ?
Se1 Cu3 Cs1 55.60(5) 9_755 2_644 ?
Cu1 Cu3 Cs1 109.39(8) 5 2_644 ?
Cu1 Cu3 Cs1 70.25(6) 2_644 2_644 ?
Cu1 Cu3 Cs1 109.39(8) 2_645 2_644 ?
Cu1 Cu3 Cs1 70.25(6) 5_554 2_644 ?
Cs1 Cu3 Cs1 139.251(17) . 2_644 ?
Cs1 Cu3 Cs1 139.251(17) 9_755 2_644 ?
Cs1 Cu3 Cs1 55.94(4) 2_645 2_644 ?
Cu2 Se1 Cu2 69.93(7) 14_665 13_755 ?
Cu2 Se1 Cu2 69.93(7) 14_665 13_756 ?
Cu2 Se1 Cu2 107.13(8) 13_755 13_756 ?
Cu2 Se1 Cu1 100.42(8) 14_665 9_655 ?
Cu2 Se1 Cu1 65.51(5) 13_755 9_655 ?
Cu2 Se1 Cu1 65.51(5) 13_756 9_655 ?
Cu2 Se1 Cu1 65.52(6) 14_665 10_666 ?
Cu2 Se1 Cu1 135.40(8) 13_755 10_666 ?
Cu2 Se1 Cu1 59.17(5) 13_756 10_666 ?
Cu1 Se1 Cu1 124.47(6) 9_655 10_666 ?
Cu2 Se1 Cu1 65.52(6) 14_665 10_665 ?
Cu2 Se1 Cu1 59.17(5) 13_755 10_665 ?
Cu2 Se1 Cu1 135.40(8) 13_756 10_665 ?
Cu1 Se1 Cu1 124.47(6) 9_655 10_665 ?
Cu1 Se1 Cu1 99.11(8) 10_666 10_665 ?
Cu2 Se1 Cu3 97.30(8) 14_665 9_755 ?
Cu2 Se1 Cu3 121.62(5) 13_755 9_755 ?
Cu2 Se1 Cu3 121.62(5) 13_756 9_755 ?
Cu1 Se1 Cu3 162.28(9) 9_655 9_755 ?
Cu1 Se1 Cu3 63.73(5) 10_666 9_755 ?
Cu1 Se1 Cu3 63.73(5) 10_665 9_755 ?
Cu2 Se1 Cs1 145.424(16) 14_665 10_665 ?
Cu2 Se1 Cs1 79.19(4) 13_755 10_665 ?
Cu2 Se1 Cs1 136.42(7) 13_756 10_665 ?
Cu1 Se1 Cs1 79.77(5) 9_655 10_665 ?
Cu1 Se1 Cs1 141.90(7) 10_666 10_665 ?
Cu1 Se1 Cs1 85.66(4) 10_665 10_665 ?
Cu3 Se1 Cs1 85.66(5) 9_755 10_665 ?
Cu2 Se1 Cs1 145.424(16) 14_665 10_666 ?
Cu2 Se1 Cs1 136.42(7) 13_755 10_666 ?
Cu2 Se1 Cs1 79.19(4) 13_756 10_666 ?
Cu1 Se1 Cs1 79.77(5) 9_655 10_666 ?
Cu1 Se1 Cs1 85.66(4) 10_666 10_666 ?
Cu1 Se1 Cs1 141.90(7) 10_665 10_666 ?
Cu3 Se1 Cs1 85.66(5) 9_755 10_666 ?
Cs1 Se1 Cs1 69.05(3) 10_665 10_666 ?
Cu1 Se2 Cu1 113.20(13) . 14_665 ?
Cu1 Se2 Cu3 72.70(5) . 10_676 ?
Cu1 Se2 Cu3 72.70(5) 14_665 10_676 ?
Cu1 Se2 Cu3 72.70(5) . 10_675 ?
Cu1 Se2 Cu3 72.70(5) 14_665 10_675 ?
Cu3 Se2 Cu3 114.63(15) 10_676 10_675 ?
Cu1 Se2 Cs1 143.83(2) . 10_676 ?
Cu1 Se2 Cs1 81.36(5) 14_665 10_676 ?
Cu3 Se2 Cs1 81.37(5) 10_676 10_676 ?
Cu3 Se2 Cs1 142.62(3) 10_675 10_676 ?
Cu1 Se2 Cs1 143.83(2) . 10_675 ?
Cu1 Se2 Cs1 81.36(5) 14_665 10_675 ?
Cu3 Se2 Cs1 142.62(3) 10_676 10_675 ?
Cu3 Se2 Cs1 81.37(5) 10_675 10_675 ?
Cs1 Se2 Cs1 68.27(3) 10_676 10_675 ?
Cu1 Se2 Cs1 81.36(5) . 2_544 ?
Cu1 Se2 Cs1 143.83(2) 14_665 2_544 ?
Cu3 Se2 Cs1 142.62(3) 10_676 2_544 ?
Cu3 Se2 Cs1 81.37(5) 10_675 2_544 ?
Cs1 Se2 Cs1 106.71(5) 10_676 2_544 ?
Cs1 Se2 Cs1 69.99(4) 10_675 2_544 ?
Cu1 Se2 Cs1 81.36(5) . 2_545 ?
Cu1 Se2 Cs1 143.83(2) 14_665 2_545 ?
Cu3 Se2 Cs1 81.37(5) 10_676 2_545 ?
Cu3 Se2 Cs1 142.62(3) 10_675 2_545 ?
Cs1 Se2 Cs1 69.99(4) 10_676 2_545 ?
Cs1 Se2 Cs1 106.71(5) 10_675 2_545 ?
Cs1 Se2 Cs1 68.27(3) 2_544 2_545 ?

loop_
_geom_bond_atom_site_label_1
_geom_bond_atom_site_label_2
_geom_bond_distance
_geom_bond_site_symmetry_2
_geom_bond_publ_flag
Cs1 Se1 3.5730(15) 13_766 ?
Cs1 Se1 3.5730(15) 2_544 ?
Cs1 Se1 3.5730(15) 13_765 ?
Cs1 Se1 3.5730(15) 2_545 ?
Cs1 Se2 3.6084(15) 10_665 ?
Cs1 Se2 3.6084(15) 2_645 ?
Cs1 Se2 3.6084(15) 10_666 ?
Cs1 Se2 3.6084(15) 2_644 ?
Cs1 Cu2 3.966(2) 14_665 ?
Cs1 Cu2 3.966(2) . ?
Cs1 Cu1 4.0121(17) 10_665 ?
Cs1 Cu1 4.0121(17) 5 ?
Cu1 Se2 2.378(2) . ?
Cu1 Cu2 2.559(3) 14_665 ?
Cu1 Se1 2.567(2) 9_655 ?
Cu1 Se1 2.6609(15) 2_544 ?
Cu1 Se1 2.6609(15) 2_545 ?
Cu1 Cu2 2.7509(19) 5_454 ?
Cu1 Cu2 2.7509(19) 5_455 ?
Cu1 Cu3 2.8356(14) 10_676 ?
Cu1 Cu3 2.8356(14) 10_675 ?
Cu1 Cs1 4.0121(17) 2_545 ?
Cu1 Cs1 4.0121(17) 2_544 ?
Cu2 Se1 2.407(2) 14_665 ?
Cu2 Se1 2.5169(14) 13_765 ?
Cu2 Se1 2.5169(14) 13_766 ?
Cu2 Cu1 2.559(3) 14_665 ?
Cu2 Cu1 2.7509(19) 5 ?
Cu2 Cu1 2.7509(19) 5_554 ?
Cu2 Cu2 2.782(4) 9_765 ?
Cu2 Cu2 2.8232(19) 10_676 ?
Cu2 Cu2 2.8232(19) 10_675 ?
Cu2 Cu2 2.8232(19) 2_645 ?
Cu2 Cu2 2.8232(19) 2_644 ?
Cu3 Se2 2.406(2) 2_644 ?
Cu3 Se2 2.406(2) 2_645 ?
Cu3 Se1 2.709(2) 14_665 ?
Cu3 Se1 2.709(2) 9_755 ?
Cu3 Cu1 2.8356(14) 5 ?
Cu3 Cu1 2.8356(14) 2_644 ?
Cu3 Cu1 2.8356(14) 2_645 ?
Cu3 Cu1 2.8356(14) 5_554 ?
Cu3 Cs1 4.026(3) 9_755 ?
Cu3 Cs1 4.318(3) 2_645 ?
Cu3 Cs1 4.318(3) 2_644 ?
Se1 Cu2 2.407(2) 14_665 ?
Se1 Cu2 2.5169(14) 13_755 ?
Se1 Cu2 2.5169(14) 13_756 ?
Se1 Cu1 2.567(2) 9_655 ?
Se1 Cu1 2.6609(15) 10_666 ?
Se1 Cu1 2.6609(15) 10_665 ?
Se1 Cu3 2.710(2) 9_755 ?
Se1 Cs1 3.5729(15) 10_665 ?
Se1 Cs1 3.5729(15) 10_666 ?
Se2 Cu1 2.378(2) 14_665 ?
Se2 Cu3 2.406(2) 10_676 ?
Se2 Cu3 2.406(2) 10_675 ?
Se2 Cs1 3.6084(15) 10_676 ?
Se2 Cs1 3.6084(15) 10_675 ?
Se2 Cs1 3.6084(15) 2_544 ?
Se2 Cs1 3.6084(15) 2_545 ?
